data_8106790
loop_
_publ_author_name
'Schutte-Smith, Marietjie'
'Visser, Hendrik G.'
'Roodt, Andreas'

_publ_section_title
;
 Crystal structure of tetraethylammonium 3,5-dinitrosalicylate, C15H23N3O7
;
_journal_issue 1
_journal_name_full 'Zeitschrift f\"ur Kristallographie - New Crystal Structures'
_journal_page_first 77
_journal_page_last 79
_journal_paper_doi 10.1515/ncrs-2015-0032
_journal_volume 231
_journal_year 2016
_chemical_formula_moiety 'C7 H3 N2 O7, C8 H20 N'
_chemical_formula_sum 'C15 H23 N3 O7'
_chemical_formula_weight 357.36
_space_group_IT_number 14
_space_group_name_Hall '-P 2yn'
_space_group_name_H-M_alt 'P 1 21/n 1'
_symmetry_cell_setting monoclinic
_symmetry_space_group_name_Hall '-P 2yn'
_symmetry_space_group_name_H-M 'P 1 21/n 1'
_atom_sites_solution_hydrogens geom
_atom_sites_solution_primary direct
_atom_sites_solution_secondary difmap
_audit_creation_date 2015-02-26T14:16:25-00:00
_audit_creation_method 'WinGX routine CIF_UPDATE'
_cell_angle_alpha 90
_cell_angle_beta 92.960(10)
_cell_angle_gamma 90
_cell_formula_units_Z 4
_cell_length_a 11.477(3)
_cell_length_b 6.8580(10)
_cell_length_c 21.254(5)
_cell_measurement_reflns_used 5119
_cell_measurement_temperature 100(2)
_cell_measurement_theta_max 28.25
_cell_measurement_theta_min 3.12
_cell_volume 1670.7(6)
_computing_cell_refinement 'SAINT-Plus (Bruker, 2012)'
_computing_data_collection Apex2(Bruker,2012)
_computing_data_reduction 'SAINT-Plus (Bruker, 2012)'
_computing_molecular_graphics 'Mercury (Macrae et al., 2008)'
_computing_publication_material
;
WinGX publication routines (Farrugia, 2012), publCIF (Westrip, 2010), PARST
(Nardelli,1995) and PLATON (Spek, 2009)
;
_computing_structure_refinement 'SHELXL-2014 (Sheldrick, 2014)'
_computing_structure_solution 'SIR92 (Burla et al., 1994) and SHELX (Sheldrick, 2009)'
_diffrn_ambient_temperature 100(2)
_diffrn_measured_fraction_theta_full 0.988
_diffrn_measured_fraction_theta_max 0.988
_diffrn_measurement_device_type 'Bruker APEX-II CCD'
_diffrn_measurement_method '\f and \w scans'
_diffrn_radiation_monochromator graphite
_diffrn_radiation_type MoK\a
_diffrn_radiation_wavelength 0.71073
_diffrn_reflns_av_R_equivalents 0.0432
_diffrn_reflns_av_unetI/netI 0.0427
_diffrn_reflns_limit_h_max 15
_diffrn_reflns_limit_h_min -15
_diffrn_reflns_limit_k_max 8
_diffrn_reflns_limit_k_min -9
_diffrn_reflns_limit_l_max 28
_diffrn_reflns_limit_l_min -28
_diffrn_reflns_number 20396
_diffrn_reflns_theta_full 28.45
_diffrn_reflns_theta_max 28.45
_diffrn_reflns_theta_min 3.46
_exptl_absorpt_coefficient_mu 0.113
_exptl_absorpt_correction_T_max 0.992
_exptl_absorpt_correction_T_min 0.988
_exptl_absorpt_correction_type multi-scan
_exptl_absorpt_process_details 'SADABS (Bruker, 2012)'
_exptl_crystal_colour yellow
_exptl_crystal_density_diffrn 1.421
_exptl_crystal_density_method 'not measured'
_exptl_crystal_description cuboid
_exptl_crystal_F_000 760
_exptl_crystal_size_max 0.386
_exptl_crystal_size_mid 0.127
_exptl_crystal_size_min 0.108
_refine_diff_density_max 0.572
_refine_diff_density_min -0.298
_refine_diff_density_rms 0.057
_refine_ls_extinction_method none
_refine_ls_goodness_of_fit_ref 1.022
_refine_ls_hydrogen_treatment mixed
_refine_ls_matrix_type full
_refine_ls_number_parameters 227
_refine_ls_number_reflns 4154
_refine_ls_number_restraints 0
_refine_ls_restrained_S_all 1.022
_refine_ls_R_factor_all 0.0748
_refine_ls_R_factor_gt 0.0462
_refine_ls_shift/su_max 0
_refine_ls_shift/su_mean 0
_refine_ls_structure_factor_coef Fsqd
_refine_ls_weighting_details 'calc w=1/[\s^2^(Fo^2^)+(0.0598P)^2^+0.7030P] where P=(Fo^2^+2Fc^2^)/3'
_refine_ls_weighting_scheme calc
_refine_ls_wR_factor_ref 0.1279
_reflns_number_gt 2941
_reflns_number_total 4202
_reflns_threshold_expression >2\s(I)
_cod_data_source_file suppl_ncrs-2015-0032_Suppl.cif
_cod_data_source_block 10amsc3_0ma
_cod_original_cell_volume 1670.6(9)
_cod_original_sg_symbol_Hall '       -P 2yn'
_cod_original_sg_symbol_H-M P2(1)/n
_cod_original_formula_sum '      C15 H23 N3 O7'
_cod_database_code 8106790

loop_
_symmetry_equiv_pos_as_xyz
'x, y, z'
'-x+1/2, y+1/2, -z+1/2'
'-x, -y, -z'
'x-1/2, -y-1/2, z-1/2'

loop_
_atom_site_label
_atom_site_fract_x
_atom_site_fract_y
_atom_site_fract_z
_atom_site_U_iso_or_equiv
_atom_site_adp_type
_atom_site_calc_flag
_atom_site_refinement_flags
_atom_site_occupancy
_atom_site_disorder_assembly
_atom_site_disorder_group
_atom_site_type_symbol
O7 0.78195(10) 0.08479(19) 0.54573(6) 0.0277(3) Uani d . 1 . . O
O2 0.46932(10) 0.30222(19) 0.30519(5) 0.0244(3) Uani d . 1 . . O
H2 0.4107 0.3218 0.3247 0.037 Uiso calc R 1 . . H
O6 0.66641(12) 0.1352(2) 0.62187(6) 0.0308(3) Uani d . 1 . . O
N2 0.68761(13) 0.1364(2) 0.56559(7) 0.0209(3) Uani d . 1 . . N
C5 0.59545(14) 0.1972(2) 0.52007(8) 0.0167(3) Uani d . 1 . . C
C2 0.41500(14) 0.3130(2) 0.43130(7) 0.0159(3) Uani d . 1 . . C
N1 0.28487(12) 0.3416(2) 0.52295(7) 0.0226(3) Uani d . 1 . . N
O1 0.65603(11) 0.2337(2) 0.32734(6) 0.0294(3) Uani d . 1 . . O
C3 0.39804(14) 0.2993(2) 0.49764(8) 0.0165(3) Uani d . 1 . . C
C6 0.61816(14) 0.2054(2) 0.45635(8) 0.0161(3) Uani d . 1 . . C
H6 0.6918 0.1736 0.4431 0.019 Uiso calc R 1 . . H
C7 0.55775(14) 0.2649(2) 0.34492(8) 0.0176(3) Uani d . 1 . . C
C4 0.48644(14) 0.2427(2) 0.54071(8) 0.0176(3) Uani d . 1 . . C
H4 0.4725 0.2354 0.5834 0.021 Uiso calc R 1 . . H
O4 0.21566(10) 0.44709(19) 0.49277(6) 0.0279(3) Uani d . 1 . . O
C1 0.53075(14) 0.2612(2) 0.41291(7) 0.0151(3) Uani d . 1 . . C
N3 0.00485(11) 0.32513(19) 0.32102(6) 0.0142(3) Uani d . 1 . . N
O5 0.26377(12) 0.2700(3) 0.57427(7) 0.0433(4) Uani d . 1 . . O
C36 0.18032(14) 0.2008(2) 0.26265(8) 0.0194(3) Uani d . 1 . . C
H36A 0.2443 0.2453 0.239 0.029 Uiso calc R 1 . . H
H36B 0.1309 0.1174 0.2366 0.029 Uiso calc R 1 . . H
H36C 0.2099 0.1296 0.2989 0.029 Uiso calc R 1 . . H
C33 0.04894(14) 0.2324(2) 0.38296(7) 0.0183(3) Uani d . 1 . . C
H33A 0.0835 0.1072 0.3738 0.022 Uiso calc R 1 . . H
H33B 0.1102 0.3142 0.4018 0.022 Uiso calc R 1 . . H
C35 0.11067(13) 0.3744(2) 0.28368(7) 0.0166(3) Uani d . 1 . . C
H35A 0.0845 0.4481 0.2467 0.02 Uiso calc R 1 . . H
H35B 0.162 0.4581 0.3093 0.02 Uiso calc R 1 . . H
C31 -0.06233(14) 0.5114(2) 0.33230(8) 0.0192(3) Uani d . 1 . . C
H31A -0.133 0.4785 0.3531 0.023 Uiso calc R 1 . . H
H31B -0.0855 0.5688 0.2918 0.023 Uiso calc R 1 . . H
C34 -0.04261(17) 0.2015(3) 0.43074(8) 0.0260(4) Uani d . 1 . . C
H34A -0.0069 0.1454 0.4684 0.039 Uiso calc R 1 . . H
H34B -0.1019 0.1151 0.4135 0.039 Uiso calc R 1 . . H
H34C -0.0772 0.3245 0.4406 0.039 Uiso calc R 1 . . H
C32 0.00498(16) 0.6626(3) 0.37172(9) 0.0268(4) Uani d . 1 . . C
H32A -0.0431 0.7755 0.3768 0.04 Uiso calc R 1 . . H
H32B 0.074 0.6991 0.351 0.04 Uiso calc R 1 . . H
H32C 0.0266 0.6086 0.4123 0.04 Uiso calc R 1 . . H
C37 -0.07579(14) 0.1815(2) 0.28578(8) 0.0200(4) Uani d . 1 . . C
H37A -0.0351 0.0582 0.2824 0.024 Uiso calc R 1 . . H
H37B -0.1431 0.1589 0.3106 0.024 Uiso calc R 1 . . H
C38 -0.11840(17) 0.2451(3) 0.22024(9) 0.0303(4) Uani d . 1 . . C
H38A -0.1685 0.1464 0.2016 0.045 Uiso calc R 1 . . H
H38B -0.0527 0.264 0.1947 0.045 Uiso calc R 1 . . H
H38C -0.1609 0.3652 0.2229 0.045 Uiso calc R 1 . . H
O3 0.33482(10) 0.36159(19) 0.39016(6) 0.0244(3) Uani d . 1 . . O

loop_
_atom_site_aniso_label
_atom_site_aniso_U_11
_atom_site_aniso_U_22
_atom_site_aniso_U_33
_atom_site_aniso_U_12
_atom_site_aniso_U_13
_atom_site_aniso_U_23
O7 0.0209(6) 0.0338(7) 0.0276(7) 0.0051(5) -0.0061(5) 0.0046(6)
O2 0.0227(6) 0.0377(7) 0.0127(6) -0.0011(5) -0.0010(5) 0.0026(5)
O6 0.0428(8) 0.0370(8) 0.0117(6) 0.0065(6) -0.0068(5) 0.0007(5)
N2 0.0261(8) 0.0186(7) 0.0172(7) 0.0003(6) -0.0060(6) 0.0009(6)
C5 0.0189(8) 0.0162(7) 0.0142(8) 0.0003(6) -0.0057(6) -0.0004(6)
C2 0.0172(8) 0.0150(7) 0.0150(8) -0.0020(6) -0.0026(6) -0.0011(6)
N1 0.0203(7) 0.0289(8) 0.0184(8) -0.0001(6) 0.0004(6) -0.0067(6)
O1 0.0259(7) 0.0438(8) 0.0188(7) 0.0065(6) 0.0058(5) 0.0016(6)
C3 0.0163(8) 0.0172(8) 0.0161(8) -0.0005(6) 0.0010(6) -0.0029(6)
C6 0.0153(7) 0.0167(7) 0.0163(8) -0.0001(6) 0.0004(6) -0.0008(6)
C7 0.0212(8) 0.0181(8) 0.0136(8) -0.0001(6) 0.0006(6) 0.0006(6)
C4 0.0248(9) 0.0169(8) 0.0110(8) -0.0014(6) -0.0003(6) -0.0019(6)
O4 0.0213(6) 0.0330(7) 0.0291(7) 0.0062(5) -0.0022(5) -0.0065(6)
C1 0.0193(8) 0.0144(7) 0.0115(8) -0.0011(6) -0.0013(6) -0.0010(6)
N3 0.0147(6) 0.0168(6) 0.0108(6) 0.0012(5) -0.0009(5) 0.0004(5)
O5 0.0337(8) 0.0753(12) 0.0221(8) 0.0066(8) 0.0117(6) 0.0097(7)
C36 0.0174(8) 0.0246(8) 0.0163(8) 0.0018(6) 0.0015(6) -0.0014(7)
C33 0.0221(8) 0.0213(8) 0.0113(8) 0.0027(6) -0.0006(6) 0.0038(6)
C35 0.0156(8) 0.0211(8) 0.0130(8) -0.0010(6) 0.0009(6) 0.0015(6)
C31 0.0196(8) 0.0186(8) 0.0196(9) 0.0045(6) 0.0034(7) 0.0015(7)
C34 0.0343(10) 0.0268(9) 0.0175(9) 0.0061(8) 0.0080(7) 0.0055(7)
C32 0.0295(10) 0.0221(9) 0.0290(10) 0.0009(7) 0.0049(8) -0.0044(7)
C37 0.0172(8) 0.0218(8) 0.0209(9) -0.0018(6) -0.0007(7) -0.0039(7)
C38 0.0279(10) 0.0397(11) 0.0223(10) 0.0013(8) -0.0089(8) -0.0064(8)
O3 0.0204(6) 0.0341(7) 0.0184(6) 0.0022(5) -0.0032(5) 0.0024(5)

loop_
_atom_type_symbol
_atom_type_description
_atom_type_scat_dispersion_real
_atom_type_scat_dispersion_imag
_atom_type_scat_source
C C 0.0033 0.0016 'International Tables Vol C Tables 4.2.6.8 and 6.1.1.4'
H H 0 0 'International Tables Vol C Tables 4.2.6.8 and 6.1.1.4'
N N 0.0061 0.0033 'International Tables Vol C Tables 4.2.6.8 and 6.1.1.4'
O O 0.0106 0.006 'International Tables Vol C Tables 4.2.6.8 and 6.1.1.4'
P P 0.1023 0.0942 'International Tables Vol C Tables 4.2.6.8 and 6.1.1.4'
F F 0.0171 0.0103 'International Tables Vol C Tables 4.2.6.8 and 6.1.1.4'

loop_
_geom_angle_atom_site_label_1
_geom_angle_atom_site_label_2
_geom_angle_atom_site_label_3
_geom_angle
_geom_angle_site_symmetry_1
_geom_angle_site_symmetry_3
C7 O2 H2 109.5 . .
O6 N2 O7 123.41(14) . .
O6 N2 C5 118.24(14) . .
O7 N2 C5 118.34(14) . .
C4 C5 C6 121.13(14) . .
C4 C5 N2 119.45(15) . .
C6 C5 N2 119.41(14) . .
O3 C2 C3 123.93(15) . .
O3 C2 C1 121.10(14) . .
C3 C2 C1 114.94(14) . .
O4 N1 O5 123.04(15) . .
O4 N1 C3 119.16(14) . .
O5 N1 C3 117.80(14) . .
C4 C3 C2 122.33(15) . .
C4 C3 N1 116.54(14) . .
C2 C3 N1 121.12(14) . .
C1 C6 C5 119.66(15) . .
C1 C6 H6 120.2 . .
C5 C6 H6 120.2 . .
O1 C7 O2 122.11(16) . .
O1 C7 C1 122.17(15) . .
O2 C7 C1 115.72(14) . .
C5 C4 C3 119.81(15) . .
C5 C4 H4 120.1 . .
C3 C4 H4 120.1 . .
C6 C1 C2 122.14(14) . .
C6 C1 C7 118.12(14) . .
C2 C1 C7 119.73(14) . .
C31 N3 C37 108.76(12) . .
C31 N3 C35 108.72(12) . .
C37 N3 C35 111.61(12) . .
C31 N3 C33 111.32(12) . .
C37 N3 C33 108.72(12) . .
C35 N3 C33 107.73(12) . .
C35 C36 H36A 109.5 . .
C35 C36 H36B 109.5 . .
H36A C36 H36B 109.5 . .
C35 C36 H36C 109.5 . .
H36A C36 H36C 109.5 . .
H36B C36 H36C 109.5 . .
C34 C33 N3 115.26(13) . .
C34 C33 H33A 108.5 . .
N3 C33 H33A 108.5 . .
C34 C33 H33B 108.5 . .
N3 C33 H33B 108.5 . .
H33A C33 H33B 107.5 . .
C36 C35 N3 115.26(14) . .
C36 C35 H35A 108.5 . .
N3 C35 H35A 108.5 . .
C36 C35 H35B 108.5 . .
N3 C35 H35B 108.5 . .
H35A C35 H35B 107.5 . .
N3 C31 C32 114.43(14) . .
N3 C31 H31A 108.7 . .
C32 C31 H31A 108.7 . .
N3 C31 H31B 108.7 . .
C32 C31 H31B 108.7 . .
H31A C31 H31B 107.6 . .
C33 C34 H34A 109.5 . .
C33 C34 H34B 109.5 . .
H34A C34 H34B 109.5 . .
C33 C34 H34C 109.5 . .
H34A C34 H34C 109.5 . .
H34B C34 H34C 109.5 . .
C31 C32 H32A 109.5 . .
C31 C32 H32B 109.5 . .
H32A C32 H32B 109.5 . .
C31 C32 H32C 109.5 . .
H32A C32 H32C 109.5 . .
H32B C32 H32C 109.5 . .
C38 C37 N3 115.14(14) . .
C38 C37 H37A 108.5 . .
N3 C37 H37A 108.5 . .
C38 C37 H37B 108.5 . .
N3 C37 H37B 108.5 . .
H37A C37 H37B 107.5 . .
C37 C38 H38A 109.5 . .
C37 C38 H38B 109.5 . .
H38A C38 H38B 109.5 . .
C37 C38 H38C 109.5 . .
H38A C38 H38C 109.5 . .
H38B C38 H38C 109.5 . .

loop_
_geom_bond_atom_site_label_1
_geom_bond_atom_site_label_2
_geom_bond_site_symmetry_2
_geom_bond_distance
O7 N2 . 1.2339(19)
O2 C7 . 1.311(2)
O2 H2 . 0.82
O6 N2 . 1.2330(19)
N2 C5 . 1.457(2)
C5 C4 . 1.383(2)
C5 C6 . 1.393(2)
C2 O3 . 1.2802(19)
C2 C3 . 1.436(2)
C2 C1 . 1.448(2)
N1 O4 . 1.2302(19)
N1 O5 . 1.231(2)
N1 C3 . 1.460(2)
O1 C7 . 1.225(2)
C3 C4 . 1.386(2)
C6 C1 . 1.382(2)
C6 H6 . 0.93
C7 C1 . 1.494(2)
C4 H4 . 0.93
N3 C31 . 1.518(2)
N3 C37 . 1.522(2)
N3 C35 . 1.523(2)
N3 C33 . 1.525(2)
C36 C35 . 1.514(2)
C36 H36A . 0.96
C36 H36B . 0.96
C36 H36C . 0.96
C33 C34 . 1.513(2)
C33 H33A . 0.97
C33 H33B . 0.97
C35 H35A . 0.97
C35 H35B . 0.97
C31 C32 . 1.519(2)
C31 H31A . 0.97
C31 H31B . 0.97
C34 H34A . 0.96
C34 H34B . 0.96
C34 H34C . 0.96
C32 H32A . 0.96
C32 H32B . 0.96
C32 H32C . 0.96
C37 C38 . 1.516(3)
C37 H37A . 0.97
C37 H37B . 0.97
C38 H38A . 0.96
C38 H38B . 0.96
C38 H38C . 0.96

loop_
_geom_hbond_atom_site_label_D
_geom_hbond_atom_site_label_H
_geom_hbond_atom_site_label_A
_geom_hbond_distance_DH
_geom_hbond_distance_HA
_geom_hbond_distance_DA
_geom_hbond_angle_DHA
_geom_hbond_site_symmetry_A
O2 H2 O3 0.82 1.7 2.4695(18) 155.4 .
C33 H33B O4 0.97 2.41 3.288(2) 151.1 .
C36 H36B O2 0.96 2.58 3.499(3) 159.3 2_545
C37 H37B O1 0.97 2.41 3.265(2) 147.4 1_455
